data_2224182
loop_
_publ_author_name
'Song, Young Joo'
'Lee, Soo-Won'
'Jang, Kyung Hwan'
'Kim, Cheal'
'Kim, Youngmee'

_publ_section_title Tetra-\m-benzoato-bis{[<i>trans</i>-1-(2-pyridyl)-2-(4-pyridyl)ethylene]zinc(II)}
_journal_coeditor_code DN2505
_journal_issue 12
_journal_name_full 'Acta Crystallographica Section E'
_journal_page_first m1495
_journal_page_last m1496
_journal_paper_doi 10.1107/S1600536809045048
_journal_volume 65
_journal_year 2009
_chemical_formula_iupac '[Zn2 (C7 H5 O2)4 (C12 H10 N2)2]'
_chemical_formula_moiety 'C52 H40 N4 O8 Zn2'
_chemical_formula_sum 'C52 H40 N4 O8 Zn2'
_chemical_formula_weight 979.66
_chemical_name_systematic
;
Tetra-\m-benzoato-bis{[<i>trans</i>-1-(2-pyridyl)-2-(4-
pyridyl)ethylene]zinc(II)}
;
_space_group_IT_number 15
_symmetry_cell_setting monoclinic
_symmetry_space_group_name_Hall '-C 2yc'
_symmetry_space_group_name_H-M 'C 1 2/c 1'
_atom_sites_solution_hydrogens geom
_atom_sites_solution_primary direct
_atom_sites_solution_secondary difmap
_audit_creation_method SHELXTL
_cell_angle_alpha 90.00
_cell_angle_beta 109.857(4)
_cell_angle_gamma 90.00
_cell_formula_units_Z 4
_cell_length_a 24.919(6)
_cell_length_b 12.186(3)
_cell_length_c 15.742(4)
_cell_measurement_reflns_used 1818
_cell_measurement_temperature 293(2)
_cell_measurement_theta_max 19.64
_cell_measurement_theta_min 2.50
_cell_volume 4496.0(19)
_computing_cell_refinement 'SAINT (Bruker, 1997)'
_computing_data_collection 'SMART (Bruker, 1997)'
_computing_data_reduction 'SAINT (Bruker, 1997)'
_computing_molecular_graphics 'SHELXTL (Sheldrick, 2008)'
_computing_publication_material 'SHELXTL (Sheldrick, 2008)'
_computing_structure_refinement 'SHELXL97 (Sheldrick, 2008)'
_computing_structure_solution 'SHELXS97 (Sheldrick, 2008)'
_diffrn_ambient_temperature 293(2)
_diffrn_measured_fraction_theta_full 0.999
_diffrn_measured_fraction_theta_max 0.999
_diffrn_measurement_device_type 'Bruker SMART CCD'
_diffrn_measurement_method '\f and \w'
_diffrn_radiation_monochromator graphite
_diffrn_radiation_source 'fine-focus sealed tube'
_diffrn_radiation_type MoK\a
_diffrn_radiation_wavelength 0.71073
_diffrn_reflns_av_R_equivalents 0.0385
_diffrn_reflns_av_sigmaI/netI 0.0652
_diffrn_reflns_limit_h_max 30
_diffrn_reflns_limit_h_min -20
_diffrn_reflns_limit_k_max 15
_diffrn_reflns_limit_k_min -15
_diffrn_reflns_limit_l_max 16
_diffrn_reflns_limit_l_min -19
_diffrn_reflns_number 12326
_diffrn_reflns_theta_full 26.00
_diffrn_reflns_theta_max 26.00
_diffrn_reflns_theta_min 1.88
_exptl_absorpt_coefficient_mu 1.128
_exptl_absorpt_correction_T_max 0.884
_exptl_absorpt_correction_T_min 0.816
_exptl_absorpt_correction_type multi-scan
_exptl_absorpt_process_details '(SADABS; Bruker, 1997)'
_exptl_crystal_colour colorless
_exptl_crystal_density_diffrn 1.447
_exptl_crystal_density_method 'not measured'
_exptl_crystal_description block
_exptl_crystal_F_000 2016
_exptl_crystal_size_max 0.20
_exptl_crystal_size_mid 0.15
_exptl_crystal_size_min 0.15
_refine_diff_density_max 0.258
_refine_diff_density_min -0.265
_refine_ls_extinction_method none
_refine_ls_goodness_of_fit_ref 1.030
_refine_ls_hydrogen_treatment constr
_refine_ls_matrix_type full
_refine_ls_number_parameters 298
_refine_ls_number_reflns 4416
_refine_ls_number_restraints 0
_refine_ls_restrained_S_all 1.030
_refine_ls_R_factor_all 0.0694
_refine_ls_R_factor_gt 0.0385
_refine_ls_shift/su_max 0.001
_refine_ls_shift/su_mean 0.000
_refine_ls_structure_factor_coef Fsqd
_refine_ls_weighting_details 'calc w=1/[\s^2^(Fo^2^)+(0.0205P)^2^+1.48P] where P=(Fo^2^+2Fc^2^)/3'
_refine_ls_weighting_scheme calc
_refine_ls_wR_factor_gt 0.0810
_refine_ls_wR_factor_ref 0.0901
_reflns_number_gt 2947
_reflns_number_total 4416
_reflns_threshold_expression I>2\s(I)
_cod_data_source_file dn2505.cif
_cod_data_source_block I
_cod_depositor_comments
;
The following automatic conversions were performed:
'_symmetry_cell_setting' value 'Monoclinic' changed to 'monoclinic'
according to '/home/saulius/struct/CIF-dictionaries/cif_core.dic'
dictionary named 'cif_core.dic' version 2.4.1 from 2010-06-29.

Automatic conversion script
Id: cif_fix_enum 1527 2010-12-29 10:47:43Z saulius 

The following automatic conversions were performed:

'_symmetry_cell_setting' value 'Monoclinic' changed to 'monoclinic'
according to /home/saulius/struct/CIF-dictionaries/cif_core.dic
dictionary named 'cif_core.dic' version 2.4.1 from 2010-06-29.

Automatic conversion script
Id: cif_fix_values 1715 2011-07-08 13:25:40Z adriana 
;
_cod_original_sg_symbol_H-M 'C 2/c'
_cod_database_code 2224182
_cod_database_fobs_code 2224182

loop_
_symmetry_equiv_pos_as_xyz
'x, y, z'
'-x, y, -z+1/2'
'x+1/2, y+1/2, z'
'-x+1/2, y+1/2, -z+1/2'
'-x, -y, -z'
'x, -y, z-1/2'
'-x+1/2, -y+1/2, -z'
'x+1/2, -y+1/2, z-1/2'

loop_
_atom_site_type_symbol
_atom_site_label
_atom_site_fract_x
_atom_site_fract_y
_atom_site_fract_z
_atom_site_U_iso_or_equiv
_atom_site_adp_type
_atom_site_calc_flag
_atom_site_refinement_flags
_atom_site_occupancy
_atom_site_disorder_assembly
_atom_site_disorder_group
Zn Zn1 0.545232(12) 0.50480(2) 0.590326(19) 0.03852(11) Uani d . 1 . .
O O11 0.48081(8) 0.42174(16) 0.61458(13) 0.0536(5) Uani d . 1 . .
O O12 0.58816(8) 0.58560(17) 0.51974(13) 0.0589(5) Uani d . 1 . .
O O21 0.56818(8) 0.35925(15) 0.54865(13) 0.0549(5) Uani d . 1 . .
O O22 0.50102(8) 0.64874(15) 0.58505(13) 0.0581(6) Uani d . 1 . .
N N31 0.60407(9) 0.52228(16) 0.71558(14) 0.0391(5) Uani d . 1 . .
N N32 0.75201(11) 0.7049(2) 1.18938(17) 0.0710(8) Uani d . 1 . .
C C11 0.43281(12) 0.3906(2) 0.56234(19) 0.0420(7) Uani d . 1 . .
C C12 0.39861(11) 0.3173(2) 0.60095(18) 0.0399(6) Uani d . 1 . .
C C13 0.41930(13) 0.2875(3) 0.6908(2) 0.0584(8) Uani d . 1 . .
H H13 0.4539 0.3159 0.7282 0.070 Uiso calc R 1 . .
C C14 0.38945(18) 0.2165(3) 0.7258(3) 0.0805(11) Uani d . 1 . .
H H14 0.4041 0.1973 0.7865 0.097 Uiso calc R 1 . .
C C15 0.33831(18) 0.1736(3) 0.6724(3) 0.0803(11) Uani d . 1 . .
H H15 0.3184 0.1251 0.6963 0.096 Uiso calc R 1 . .
C C16 0.31681(14) 0.2032(3) 0.5828(3) 0.0747(10) Uani d . 1 . .
H H16 0.2821 0.1745 0.5459 0.090 Uiso calc R 1 . .
C C17 0.34645(12) 0.2755(2) 0.5472(2) 0.0563(8) Uani d . 1 . .
H H17 0.3312 0.2962 0.4869 0.068 Uiso calc R 1 . .
C C21 0.53915(12) 0.3100(2) 0.47807(19) 0.0423(6) Uani d . 1 . .
C C22 0.55306(11) 0.1917(2) 0.46933(19) 0.0450(7) Uani d . 1 . .
C C23 0.51906(15) 0.1303(3) 0.3980(3) 0.0773(11) Uani d . 1 . .
H H23 0.4894 0.1636 0.3525 0.093 Uiso calc R 1 . .
C C24 0.5289(2) 0.0196(3) 0.3940(4) 0.1091(17) Uani d . 1 . .
H H24 0.5051 -0.0218 0.3464 0.131 Uiso calc R 1 . .
C C25 0.5726(2) -0.0295(3) 0.4583(4) 0.1087(17) Uani d . 1 . .
H H25 0.5786 -0.1044 0.4551 0.130 Uiso calc R 1 . .
C C26 0.6079(2) 0.0306(3) 0.5279(3) 0.0902(13) Uani d . 1 . .
H H26 0.6384 -0.0034 0.5714 0.108 Uiso calc R 1 . .
C C27 0.59863(14) 0.1418(3) 0.5344(2) 0.0628(9) Uani d . 1 . .
H H27 0.6228 0.1826 0.5820 0.075 Uiso calc R 1 . .
C C31 0.65674(12) 0.4837(2) 0.73577(19) 0.0531(8) Uani d . 1 . .
H H31 0.6658 0.4437 0.6922 0.064 Uiso calc R 1 . .
C C32 0.69861(12) 0.5004(2) 0.81848(19) 0.0568(8) Uani d . 1 . .
H H32 0.7351 0.4728 0.8292 0.068 Uiso calc R 1 . .
C C33 0.68646(11) 0.5579(2) 0.88547(17) 0.0412(7) Uani d . 1 . .
C C34 0.63111(11) 0.5948(2) 0.86490(17) 0.0473(7) Uani d . 1 . .
H H34 0.6203 0.6323 0.9080 0.057 Uiso calc R 1 . .
C C35 0.59211(11) 0.5760(2) 0.78060(17) 0.0456(7) Uani d . 1 . .
H H35 0.5552 0.6024 0.7681 0.055 Uiso calc R 1 . .
C C36 0.73130(12) 0.5774(2) 0.97322(18) 0.0505(7) Uani d . 1 . .
H H36 0.7680 0.5540 0.9794 0.061 Uiso calc R 1 . .
C C37 0.72419(12) 0.6248(2) 1.04352(18) 0.0509(8) Uani d . 1 . .
H H37 0.6872 0.6455 1.0378 0.061 Uiso calc R 1 . .
C C38 0.76886(13) 0.6485(2) 1.13035(18) 0.0473(7) Uani d . 1 . .
C C39 0.82430(14) 0.6161(3) 1.1499(2) 0.0647(9) Uani d . 1 . .
H H39 0.8352 0.5770 1.1077 0.078 Uiso calc R 1 . .
C C310 0.86366(15) 0.6418(3) 1.2323(2) 0.0819(12) Uani d . 1 . .
H H310 0.9014 0.6194 1.2467 0.098 Uiso calc R 1 . .
C C311 0.84732(15) 0.7006(3) 1.2933(2) 0.0639(9) Uani d . 1 . .
H H311 0.8735 0.7201 1.3491 0.077 Uiso calc R 1 . .
C C312 0.79166(16) 0.7295(3) 1.2699(2) 0.0722(10) Uani d . 1 . .
H H312 0.7802 0.7684 1.3116 0.087 Uiso calc R 1 . .

loop_
_atom_site_aniso_label
_atom_site_aniso_U_11
_atom_site_aniso_U_22
_atom_site_aniso_U_33
_atom_site_aniso_U_12
_atom_site_aniso_U_13
_atom_site_aniso_U_23
Zn1 0.03822(19) 0.04063(17) 0.03006(17) -0.00220(15) 0.00295(12) -0.00148(14)
O11 0.0470(12) 0.0593(12) 0.0528(12) -0.0127(10) 0.0146(10) -0.0025(10)
O12 0.0622(13) 0.0699(13) 0.0446(12) -0.0098(11) 0.0180(10) 0.0091(11)
O21 0.0599(13) 0.0486(11) 0.0522(13) 0.0073(10) 0.0140(10) -0.0082(10)
O22 0.0580(13) 0.0474(11) 0.0584(14) 0.0102(10) 0.0063(11) 0.0015(10)
N31 0.0405(13) 0.0400(12) 0.0331(12) -0.0012(10) 0.0078(10) -0.0030(9)
N32 0.0614(18) 0.105(2) 0.0411(15) -0.0057(16) 0.0108(13) -0.0143(15)
C11 0.0491(18) 0.0344(14) 0.0460(17) 0.0026(13) 0.0207(14) -0.0019(13)
C12 0.0426(16) 0.0373(14) 0.0431(16) 0.0024(12) 0.0190(13) -0.0015(12)
C13 0.062(2) 0.0643(19) 0.052(2) -0.0050(17) 0.0227(16) 0.0023(16)
C14 0.100(3) 0.086(3) 0.066(2) 0.002(2) 0.042(2) 0.022(2)
C15 0.094(3) 0.057(2) 0.111(3) -0.002(2) 0.062(3) 0.015(2)
C16 0.056(2) 0.069(2) 0.102(3) -0.0149(18) 0.031(2) -0.007(2)
C17 0.0473(19) 0.0579(18) 0.062(2) -0.0040(15) 0.0168(16) -0.0014(16)
C21 0.0444(17) 0.0416(14) 0.0452(17) 0.0015(13) 0.0206(14) 0.0010(13)
C22 0.0479(17) 0.0401(14) 0.0545(18) 0.0015(13) 0.0270(14) -0.0016(13)
C23 0.068(2) 0.059(2) 0.097(3) -0.0027(18) 0.016(2) -0.0217(19)
C24 0.103(4) 0.063(3) 0.163(5) -0.014(2) 0.046(3) -0.050(3)
C25 0.123(4) 0.042(2) 0.192(6) 0.007(2) 0.094(4) -0.003(3)
C26 0.103(3) 0.064(2) 0.121(4) 0.035(2) 0.061(3) 0.034(2)
C27 0.071(2) 0.061(2) 0.062(2) 0.0168(17) 0.0303(18) 0.0140(16)
C31 0.0490(18) 0.0643(19) 0.0413(16) 0.0072(15) 0.0093(13) -0.0153(14)
C32 0.0391(16) 0.074(2) 0.0488(18) 0.0100(16) 0.0043(13) -0.0124(17)
C33 0.0440(17) 0.0416(15) 0.0331(15) -0.0033(13) 0.0067(12) -0.0023(12)
C34 0.0447(17) 0.0595(17) 0.0356(15) 0.0031(14) 0.0110(13) -0.0087(13)
C35 0.0360(16) 0.0582(17) 0.0374(16) 0.0044(14) 0.0056(12) -0.0004(14)
C36 0.0397(17) 0.0608(18) 0.0410(17) 0.0010(14) 0.0009(13) -0.0077(14)
C37 0.0445(18) 0.0638(19) 0.0371(16) -0.0022(14) 0.0045(13) -0.0036(14)
C38 0.0547(19) 0.0500(16) 0.0324(16) -0.0109(14) 0.0083(14) -0.0012(13)
C39 0.059(2) 0.077(2) 0.0444(18) 0.0088(17) 0.0002(16) -0.0159(16)
C310 0.062(2) 0.099(3) 0.062(2) 0.005(2) -0.0074(19) -0.013(2)
C311 0.071(2) 0.069(2) 0.0367(18) -0.0147(19) -0.0020(16) -0.0016(16)
C312 0.079(3) 0.096(3) 0.0382(18) -0.009(2) 0.0162(17) -0.0134(18)

loop_
_atom_type_symbol
_atom_type_description
_atom_type_scat_dispersion_real
_atom_type_scat_dispersion_imag
_atom_type_scat_source
C C 0.0033 0.0016 'International Tables Vol C Tables 4.2.6.8 and 6.1.1.4'
H H 0.0000 0.0000 'International Tables Vol C Tables 4.2.6.8 and 6.1.1.4'
N N 0.0061 0.0033 'International Tables Vol C Tables 4.2.6.8 and 6.1.1.4'
O O 0.0106 0.0060 'International Tables Vol C Tables 4.2.6.8 and 6.1.1.4'
Zn Zn 0.2839 1.4301 'International Tables Vol C Tables 4.2.6.8 and 6.1.1.4'

loop_
_geom_angle_atom_site_label_1
_geom_angle_atom_site_label_2
_geom_angle_atom_site_label_3
_geom_angle_site_symmetry_1
_geom_angle_site_symmetry_3
_geom_angle
_geom_angle_publ_flag
N31 Zn1 O12 . . 98.00(8) ?
N31 Zn1 O21 . . 102.41(8) ?
O12 Zn1 O21 . . 89.34(8) ?
N31 Zn1 O11 . . 103.00(8) ?
O12 Zn1 O11 . . 158.97(8) ?
O21 Zn1 O11 . . 87.31(8) ?
N31 Zn1 O22 . . 98.62(8) ?
O12 Zn1 O22 . . 86.52(9) ?
O21 Zn1 O22 . . 158.93(8) ?
O11 Zn1 O22 . . 89.19(8) ?
N31 Zn1 Zn1 . 5_666 175.50(6) ?
O12 Zn1 Zn1 . 5_666 82.26(6) ?
O21 Zn1 Zn1 . 5_666 82.08(6) ?
O11 Zn1 Zn1 . 5_666 76.71(6) ?
O22 Zn1 Zn1 . 5_666 76.89(5) ?
C11 O11 Zn1 . . 131.38(19) ?
C11 O12 Zn1 5_666 . 124.19(18) ?
C21 O21 Zn1 . . 124.11(17) ?
C21 O22 Zn1 5_666 . 130.32(18) ?
C31 N31 C35 . . 116.8(2) ?
C31 N31 Zn1 . . 121.66(18) ?
C35 N31 Zn1 . . 121.47(18) ?
C38 N32 C312 . . 117.7(3) ?
O12 C11 O11 5_666 . 125.1(3) ?
O12 C11 C12 5_666 . 117.5(2) ?
O11 C11 C12 . . 117.4(3) ?
C13 C12 C17 . . 118.4(3) ?
C13 C12 C11 . . 120.5(2) ?
C17 C12 C11 . . 121.1(3) ?
C14 C13 C12 . . 120.8(3) ?
C14 C13 H13 . . 119.6 ?
C12 C13 H13 . . 119.6 ?
C15 C14 C13 . . 120.8(3) ?
C15 C14 H14 . . 119.6 ?
C13 C14 H14 . . 119.6 ?
C14 C15 C16 . . 119.1(3) ?
C14 C15 H15 . . 120.4 ?
C16 C15 H15 . . 120.4 ?
C15 C16 C17 . . 120.4(3) ?
C15 C16 H16 . . 119.8 ?
C17 C16 H16 . . 119.8 ?
C16 C17 C12 . . 120.4(3) ?
C16 C17 H17 . . 119.8 ?
C12 C17 H17 . . 119.8 ?
O22 C21 O21 5_666 . 125.2(2) ?
O22 C21 C22 5_666 . 117.4(2) ?
O21 C21 C22 . . 117.3(2) ?
C23 C22 C27 . . 119.2(3) ?
C23 C22 C21 . . 120.0(3) ?
C27 C22 C21 . . 120.8(3) ?
C24 C23 C22 . . 120.1(4) ?
C24 C23 H23 . . 120.0 ?
C22 C23 H23 . . 120.0 ?
C25 C24 C23 . . 120.7(4) ?
C25 C24 H24 . . 119.7 ?
C23 C24 H24 . . 119.7 ?
C24 C25 C26 . . 120.1(4) ?
C24 C25 H25 . . 119.9 ?
C26 C25 H25 . . 119.9 ?
C25 C26 C27 . . 120.4(4) ?
C25 C26 H26 . . 119.8 ?
C27 C26 H26 . . 119.8 ?
C26 C27 C22 . . 119.4(3) ?
C26 C27 H27 . . 120.3 ?
C22 C27 H27 . . 120.3 ?
N31 C31 C32 . . 122.9(3) ?
N31 C31 H31 . . 118.5 ?
C32 C31 H31 . . 118.5 ?
C31 C32 C33 . . 120.2(3) ?
C31 C32 H32 . . 119.9 ?
C33 C32 H32 . . 119.9 ?
C34 C33 C32 . . 116.5(2) ?
C34 C33 C36 . . 123.2(2) ?
C32 C33 C36 . . 120.3(3) ?
C35 C34 C33 . . 119.7(3) ?
C35 C34 H34 . . 120.1 ?
C33 C34 H34 . . 120.1 ?
N31 C35 C34 . . 123.8(3) ?
N31 C35 H35 . . 118.1 ?
C34 C35 H35 . . 118.1 ?
C37 C36 C33 . . 125.9(3) ?
C37 C36 H36 . . 117.1 ?
C33 C36 H36 . . 117.1 ?
C36 C37 C38 . . 126.5(3) ?
C36 C37 H37 . . 116.8 ?
C38 C37 H37 . . 116.8 ?
N32 C38 C39 . . 121.7(3) ?
N32 C38 C37 . . 115.6(3) ?
C39 C38 C37 . . 122.8(3) ?
C38 C39 C310 . . 119.3(3) ?
C38 C39 H39 . . 120.3 ?
C310 C39 H39 . . 120.3 ?
C311 C310 C39 . . 119.8(3) ?
C311 C310 H310 . . 120.1 ?
C39 C310 H310 . . 120.1 ?
C312 C311 C310 . . 117.8(3) ?
C312 C311 H311 . . 121.1 ?
C310 C311 H311 . . 121.1 ?
N32 C312 C311 . . 123.6(3) ?
N32 C312 H312 . . 118.2 ?
C311 C312 H312 . . 118.2 ?

loop_
_geom_bond_atom_site_label_1
_geom_bond_atom_site_label_2
_geom_bond_site_symmetry_2
_geom_bond_distance
_geom_bond_publ_flag
Zn1 N31 . 2.029(2) ?
Zn1 O12 . 2.039(2) ?
Zn1 O21 . 2.0392(19) ?
Zn1 O11 . 2.0407(19) ?
Zn1 O22 . 2.0580(19) ?
Zn1 Zn1 5_666 2.9711(8) ?
O11 C11 . 1.258(3) ?
O12 C11 5_666 1.252(3) ?
O21 C21 . 1.254(3) ?
O22 C21 5_666 1.251(3) ?
N31 C31 . 1.327(3) ?
N31 C35 . 1.331(3) ?
N32 C38 . 1.333(4) ?
N32 C312 . 1.350(4) ?
C11 O12 5_666 1.252(3) ?
C11 C12 . 1.498(4) ?
C12 C13 . 1.380(4) ?
C12 C17 . 1.385(4) ?
C13 C14 . 1.372(4) ?
C13 H13 . 0.9300 ?
C14 C15 . 1.370(5) ?
C14 H14 . 0.9300 ?
C15 C16 . 1.375(5) ?
C15 H15 . 0.9300 ?
C16 C17 . 1.385(4) ?
C16 H16 . 0.9300 ?
C17 H17 . 0.9300 ?
C21 O22 5_666 1.251(3) ?
C21 C22 . 1.500(4) ?
C22 C23 . 1.375(4) ?
C22 C27 . 1.385(4) ?
C23 C24 . 1.376(5) ?
C23 H23 . 0.9300 ?
C24 C25 . 1.349(6) ?
C24 H24 . 0.9300 ?
C25 C26 . 1.362(6) ?
C25 H25 . 0.9300 ?
C26 C27 . 1.385(4) ?
C26 H26 . 0.9300 ?
C27 H27 . 0.9300 ?
C31 C32 . 1.379(4) ?
C31 H31 . 0.9300 ?
C32 C33 . 1.383(4) ?
C32 H32 . 0.9300 ?
C33 C34 . 1.381(3) ?
C33 C36 . 1.471(3) ?
C34 C35 . 1.372(3) ?
C34 H34 . 0.9300 ?
C35 H35 . 0.9300 ?
C36 C37 . 1.313(4) ?
C36 H36 . 0.9300 ?
C37 C38 . 1.468(3) ?
C37 H37 . 0.9300 ?
C38 C39 . 1.368(4) ?
C39 C310 . 1.371(4) ?
C39 H39 . 0.9300 ?
C310 C311 . 1.366(5) ?
C310 H310 . 0.9300 ?
C311 C312 . 1.355(4) ?
C311 H311 . 0.9300 ?
C312 H312 . 0.9300 ?

loop_
_geom_torsion_atom_site_label_1
_geom_torsion_atom_site_label_2
_geom_torsion_atom_site_label_3
_geom_torsion_atom_site_label_4
_geom_torsion_site_symmetry_1
_geom_torsion_site_symmetry_2
_geom_torsion_site_symmetry_3
_geom_torsion_site_symmetry_4
_geom_torsion
_geom_torsion_publ_flag
O12 C11 C12 C13 5_666 . . . 179.8(3) ?
O11 C11 C12 C13 . . . . 1.0(4) ?
O12 C11 C12 C17 5_666 . . . 1.5(4) ?
O11 C11 C12 C17 . . . . -177.2(3) ?
C17 C12 C13 C14 . . . . 1.3(5) ?
C11 C12 C13 C14 . . . . -177.0(3) ?
C12 C13 C14 C15 . . . . -0.1(5) ?
C13 C14 C15 C16 . . . . -0.5(6) ?
C14 C15 C16 C17 . . . . -0.1(6) ?
C15 C16 C17 C12 . . . . 1.2(5) ?
C13 C12 C17 C16 . . . . -1.8(4) ?
C11 C12 C17 C16 . . . . 176.5(3) ?
O22 C21 C22 C23 5_666 . . . -5.7(4) ?
O21 C21 C22 C23 . . . . 173.3(3) ?
O22 C21 C22 C27 5_666 . . . 176.9(3) ?
O21 C21 C22 C27 . . . . -4.1(4) ?
C27 C22 C23 C24 . . . . 2.9(6) ?
C21 C22 C23 C24 . . . . -174.5(4) ?
C22 C23 C24 C25 . . . . -1.6(7) ?
C23 C24 C25 C26 . . . . -0.5(8) ?
C24 C25 C26 C27 . . . . 1.4(7) ?
C25 C26 C27 C22 . . . . 0.0(6) ?
C23 C22 C27 C26 . . . . -2.1(5) ?
C21 C22 C27 C26 . . . . 175.3(3) ?
C35 N31 C31 C32 . . . . -2.1(4) ?
N31 C31 C32 C33 . . . . 1.1(5) ?
C31 C32 C33 C34 . . . . 0.9(4) ?
C31 C32 C33 C36 . . . . -178.9(3) ?
C32 C33 C34 C35 . . . . -1.7(4) ?
C36 C33 C34 C35 . . . . 178.1(3) ?
C31 N31 C35 C34 . . . . 1.3(4) ?
C33 C34 C35 N31 . . . . 0.7(4) ?
C34 C33 C36 C37 . . . . 4.5(5) ?
C32 C33 C36 C37 . . . . -175.6(3) ?
C33 C36 C37 C38 . . . . -177.6(3) ?
C312 N32 C38 C39 . . . . 0.0(5) ?
C312 N32 C38 C37 . . . . -179.4(3) ?
C36 C37 C38 N32 . . . . 175.1(3) ?
C36 C37 C38 C39 . . . . -4.4(5) ?
N32 C38 C39 C310 . . . . 0.2(5) ?
C37 C38 C39 C310 . . . . 179.6(3) ?
C38 C39 C310 C311 . . . . -0.9(5) ?
C39 C310 C311 C312 . . . . 1.3(5) ?
C38 N32 C312 C311 . . . . 0.4(5) ?
C310 C311 C312 N32 . . . . -1.1(5) ?
